data_7221567
loop_
_publ_author_name
'Knepper, Ingo'
'Seichter, Wilhelm'
'Skobridis, Konstantinos'
'Theodorou, Vassiliki'
'Weber, Edwin'

_publ_section_title
;
 Aspects of crystal engineering arising from packing behavior of
 functional mono para-substituted trityl compounds
;
_journal_issue 33
_journal_name_full CrystEngComm
_journal_page_first 6355
_journal_paper_doi 10.1039/C5CE00871A
_journal_volume 17
_journal_year 2015
_chemical_formula_moiety 'C19 H16 Br N'
_chemical_formula_sum 'C19 H16 Br N'
_chemical_formula_weight 338.24
_chemical_name_systematic
;
 ?
;
_space_group_crystal_system monoclinic
_space_group_IT_number 14
_space_group_name_Hall '-P 2ybc'
_space_group_name_H-M_alt 'P 1 21/c 1'
_symmetry_space_group_name_Hall '-P 2ybc'
_symmetry_space_group_name_H-M 'P 1 21/c 1'
_atom_sites_solution_hydrogens mixed
_audit_creation_method SHELXL-2013
_audit_update_record
;
2015-07-07 deposited with the CCDC.
2015-07-16 downloaded from the CCDC.
;
_cell_angle_alpha 90
_cell_angle_beta 104.2730(10)
_cell_angle_gamma 90
_cell_formula_units_Z 8
_cell_length_a 10.7837(2)
_cell_length_b 15.2773(4)
_cell_length_c 18.8871(4)
_cell_measurement_reflns_used 9256
_cell_measurement_temperature 100(2)
_cell_measurement_theta_max 30.59
_cell_measurement_theta_min 2.67
_cell_volume 3015.52(12)
_computing_cell_refinement 'SAINT-NT (Sheldrick, 2008)'
_computing_data_collection 'Kappa APEX 2 (Bruker AXS)'
_computing_data_reduction SAINT
_computing_molecular_graphics 'ORTEP-3 (Farrugia, 2012)'
_computing_publication_material SHELXTL
_computing_structure_refinement 'SHELXL-2013 (Sheldrick, 2013)'
_computing_structure_solution 'SHELXS-97 (Sheldrick, 2008)'
_diffrn_ambient_temperature 100(2)
_diffrn_measured_fraction_theta_full 0.998
_diffrn_measured_fraction_theta_max 0.998
_diffrn_measurement_device_type 'CCD area detector'
_diffrn_measurement_method 'phi and omega scans'
_diffrn_radiation_type MoK\a
_diffrn_radiation_wavelength 0.71073
_diffrn_reflns_av_R_equivalents 0.0223
_diffrn_reflns_av_unetI/netI 0.0144
_diffrn_reflns_laue_measured_fraction_full 0.998
_diffrn_reflns_laue_measured_fraction_max 0.998
_diffrn_reflns_limit_h_max 14
_diffrn_reflns_limit_h_min -14
_diffrn_reflns_limit_k_max 20
_diffrn_reflns_limit_k_min -20
_diffrn_reflns_limit_l_max 25
_diffrn_reflns_limit_l_min -25
_diffrn_reflns_number 59570
_diffrn_reflns_point_group_measured_fraction_full 0.998
_diffrn_reflns_point_group_measured_fraction_max 0.998
_diffrn_reflns_theta_full 25.242
_diffrn_reflns_theta_max 28.599
_diffrn_reflns_theta_min 1.736
_exptl_absorpt_coefficient_mu 2.719
_exptl_absorpt_correction_T_max 0.7918
_exptl_absorpt_correction_T_min 0.3491
_exptl_absorpt_correction_type multi-scan
_exptl_absorpt_process_details 'SADABS (Bruker, 2008)'
_exptl_crystal_colour colourless
_exptl_crystal_density_diffrn 1.490
_exptl_crystal_description plate
_exptl_crystal_F_000 1376
_exptl_crystal_size_max 0.490
_exptl_crystal_size_mid 0.275
_exptl_crystal_size_min 0.090
_refine_diff_density_max 0.923
_refine_diff_density_min -0.667
_refine_diff_density_rms 0.066
_refine_ls_extinction_method none
_refine_ls_goodness_of_fit_ref 1.006
_refine_ls_hydrogen_treatment mixed
_refine_ls_matrix_type full
_refine_ls_number_parameters 389
_refine_ls_number_reflns 7712
_refine_ls_number_restraints 4
_refine_ls_restrained_S_all 1.006
_refine_ls_R_factor_all 0.0340
_refine_ls_R_factor_gt 0.0272
_refine_ls_shift/su_max 0.001
_refine_ls_shift/su_mean 0.000
_refine_ls_structure_factor_coef Fsqd
_refine_ls_weighting_details 'w=1/[\s^2^(Fo^2^)+(0.0428P)^2^+2.5837P] where P=(Fo^2^+2Fc^2^)/3'
_refine_ls_weighting_scheme calc
_refine_ls_wR_factor_gt 0.0733
_refine_ls_wR_factor_ref 0.0782
_reflns_Friedel_coverage 0.000
_reflns_number_gt 6771
_reflns_number_total 7712
_reflns_threshold_expression 'I > 2\s(I)'
_cod_data_source_file c5ce00871a1.cif
_cod_data_source_block inkn2new
_cod_depositor_comments
;
The following automatic conversions were performed:

'_exptl_absorpt_correction_type' value 'multi scan' changed to
'multi-scan' according to
/usr/data/users/saulius/crontab/automatic-downloads/rss-feeds/RSC/lib/dictionaries/cif_core.dic
dictionary named 'cif_core.dic' version 2.4.2 from 2011-04-26.

Automatic conversion script
Id: cif_fix_values 3271 2015-04-21 07:52:19Z andrius 

 Adding full bibliography for 7221566--7221570.cif.
;
_cod_database_code 7221567
_shelx_space_group_comment
;
The symmetry employed for this shelxl refinement is uniquely defined
by the following loop, which should always be used as a source of
symmetry information in preference to the above space-group names.
They are only intended as comments.
;
_shelx_estimated_absorpt_t_min 0.349
_shelx_estimated_absorpt_t_max 0.792
_shelxl_version_number 2013-4

loop_
_space_group_symop_operation_xyz
'x, y, z'
'-x, y+1/2, -z+1/2'
'-x, -y, -z'
'x, -y-1/2, z-1/2'

loop_
_atom_site_label
_atom_site_type_symbol
_atom_site_fract_x
_atom_site_fract_y
_atom_site_fract_z
_atom_site_U_iso_or_equiv
_atom_site_adp_type
_atom_site_occupancy
_atom_site_site_symmetry_order
_atom_site_calc_flag
_atom_site_refinement_flags_posn
_atom_site_refinement_flags_adp
Br1 Br 0.57434(2) 0.48400(2) 1.17559(2) 0.02499(6) Uani 1 1 d . .
N1 N 0.10915(13) 0.20378(9) 0.99346(8) 0.0164(3) Uani 1 1 d D .
H1A H 0.0394(14) 0.1811(14) 0.9641(10) 0.029(6) Uiso 1 1 d D .
H2A H 0.080(2) 0.2311(14) 1.0272(10) 0.030(6) Uiso 1 1 d D .
C1 C 0.26322(13) 0.32408(10) 1.00841(8) 0.0135(3) Uani 1 1 d . .
C2 C 0.29373(14) 0.40954(11) 0.99292(9) 0.0154(3) Uani 1 1 d . .
H2 H 0.2511 0.4352 0.9476 0.018 Uiso 1 1 calc R U
C3 C 0.38516(14) 0.45816(11) 1.04217(9) 0.0165(3) Uani 1 1 d . .
H3 H 0.4049 0.5163 1.0309 0.020 Uiso 1 1 calc R U
C4 C 0.44686(14) 0.41984(11) 1.10800(9) 0.0165(3) Uani 1 1 d . .
C5 C 0.41820(15) 0.33540(11) 1.12538(9) 0.0182(3) Uani 1 1 d . .
H5 H 0.4606 0.3103 1.1709 0.022 Uiso 1 1 calc R U
C6 C 0.32673(15) 0.28767(11) 1.07549(8) 0.0164(3) Uani 1 1 d . .
H6 H 0.3072 0.2296 1.0871 0.020 Uiso 1 1 calc R U
C7 C 0.23419(13) 0.22166(11) 0.90238(8) 0.0140(3) Uani 1 1 d . .
C8 C 0.30808(15) 0.26805(12) 0.86368(9) 0.0188(3) Uani 1 1 d . .
H8 H 0.3137 0.3300 0.8679 0.023 Uiso 1 1 calc R U
C9 C 0.37342(16) 0.22459(13) 0.81914(9) 0.0221(3) Uani 1 1 d . .
H9 H 0.4229 0.2570 0.7931 0.027 Uiso 1 1 calc R U
C10 C 0.36665(16) 0.13406(13) 0.81255(9) 0.0231(4) Uani 1 1 d . .
H10 H 0.4124 0.1044 0.7828 0.028 Uiso 1 1 calc R U
C11 C 0.29239(16) 0.08738(12) 0.84995(9) 0.0216(3) Uani 1 1 d . .
H11 H 0.2863 0.0255 0.8453 0.026 Uiso 1 1 calc R U
C12 C 0.22674(15) 0.13120(11) 0.89435(9) 0.0177(3) Uani 1 1 d . .
H12 H 0.1760 0.0986 0.9196 0.021 Uiso 1 1 calc R U
C13 C 0.05655(14) 0.32967(10) 0.90999(8) 0.0137(3) Uani 1 1 d . .
C14 C 0.01414(15) 0.32947(11) 0.83411(9) 0.0166(3) Uani 1 1 d . .
H14 H 0.0575 0.2949 0.8060 0.020 Uiso 1 1 calc R U
C15 C -0.09162(15) 0.37953(12) 0.79896(9) 0.0198(3) Uani 1 1 d . .
H15 H -0.1194 0.3789 0.7472 0.024 Uiso 1 1 calc R U
C16 C -0.15622(15) 0.43008(11) 0.83912(10) 0.0206(3) Uani 1 1 d . .
H16 H -0.2284 0.4638 0.8152 0.025 Uiso 1 1 calc R U
C17 C -0.11422(15) 0.43089(11) 0.91507(10) 0.0199(3) Uani 1 1 d . .
H17 H -0.1579 0.4654 0.9431 0.024 Uiso 1 1 calc R U
C18 C -0.00903(14) 0.38163(11) 0.94989(9) 0.0173(3) Uani 1 1 d . .
H18 H 0.0191 0.3831 1.0017 0.021 Uiso 1 1 calc R U
C19 C 0.16436(14) 0.26986(10) 0.95282(8) 0.0129(3) Uani 1 1 d . .
Br1A Br 0.09612(2) 1.01008(2) 1.18867(2) 0.02393(6) Uani 1 1 d . .
N1A N 0.38186(12) 0.70503(9) 1.01527(8) 0.0156(3) Uani 1 1 d D .
H1AA H 0.4411(16) 0.7320(13) 1.0490(9) 0.027(6) Uiso 1 1 d D .
H1AB H 0.4238(19) 0.6814(13) 0.9851(10) 0.025(6) Uiso 1 1 d D .
C1A C 0.24546(13) 0.82981(10) 1.02654(8) 0.0131(3) Uani 1 1 d . .
C2A C 0.23797(14) 0.79833(11) 1.09465(9) 0.0157(3) Uani 1 1 d . .
H2AA H 0.2634 0.7399 1.1081 0.019 Uiso 1 1 calc R U
C3A C 0.19364(15) 0.85139(11) 1.14338(9) 0.0178(3) Uani 1 1 d . .
H3A H 0.1901 0.8297 1.1900 0.021 Uiso 1 1 calc R U
C4A C 0.15482(14) 0.93610(11) 1.12286(9) 0.0165(3) Uani 1 1 d . .
C5A C 0.15847(14) 0.96900(11) 1.05486(9) 0.0157(3) Uani 1 1 d . .
H5A H 0.1302 1.0268 1.0410 0.019 Uiso 1 1 calc R U
C6A C 0.20428(14) 0.91551(10) 1.00748(8) 0.0143(3) Uani 1 1 d . .
H6A H 0.2078 0.9376 0.9610 0.017 Uiso 1 1 calc R U
C7A C 0.36779(14) 0.82635(10) 0.92803(8) 0.0137(3) Uani 1 1 d . .
C8A C 0.46764(14) 0.87990(11) 0.96617(9) 0.0178(3) Uani 1 1 d . .
H8A H 0.4826 0.8855 1.0177 0.021 Uiso 1 1 calc R U
C9A C 0.54483(15) 0.92483(11) 0.92976(10) 0.0210(3) Uani 1 1 d . .
H9A H 0.6122 0.9607 0.9565 0.025 Uiso 1 1 calc R U
C10A C 0.52430(16) 0.91775(11) 0.85445(10) 0.0213(3) Uani 1 1 d . .
H10A H 0.5773 0.9487 0.8296 0.026 Uiso 1 1 calc R U
C11A C 0.42582(15) 0.86518(12) 0.81578(9) 0.0197(3) Uani 1 1 d . .
H11A H 0.4111 0.8601 0.7642 0.024 Uiso 1 1 calc R U
C12A C 0.34801(14) 0.81951(11) 0.85259(9) 0.0158(3) Uani 1 1 d . .
H12A H 0.2810 0.7834 0.8257 0.019 Uiso 1 1 calc R U
C13A C 0.17940(14) 0.72498(10) 0.92216(8) 0.0135(3) Uani 1 1 d . .
C14A C 0.07146(14) 0.77252(11) 0.88583(8) 0.0157(3) Uani 1 1 d . .
H14A H 0.0689 0.8340 0.8931 0.019 Uiso 1 1 calc R U
C15A C -0.03198(15) 0.73125(12) 0.83926(8) 0.0181(3) Uani 1 1 d . .
H15A H -0.1051 0.7644 0.8157 0.022 Uiso 1 1 calc R U
C16A C -0.02872(16) 0.64176(12) 0.82712(9) 0.0220(3) Uani 1 1 d . .
H16A H -0.0991 0.6135 0.7951 0.026 Uiso 1 1 calc R U
C17A C 0.07807(16) 0.59409(12) 0.86205(9) 0.0212(3) Uani 1 1 d . .
H17A H 0.0811 0.5329 0.8536 0.025 Uiso 1 1 calc R U
C18A C 0.18106(15) 0.63513(11) 0.90941(9) 0.0173(3) Uani 1 1 d . .
H18A H 0.2534 0.6015 0.9334 0.021 Uiso 1 1 calc R U
C19A C 0.29394(13) 0.77156(10) 0.97270(8) 0.012 Uani 1 1 d . .

loop_
_atom_site_aniso_label
_atom_site_aniso_U_11
_atom_site_aniso_U_22
_atom_site_aniso_U_33
_atom_site_aniso_U_23
_atom_site_aniso_U_13
_atom_site_aniso_U_12
Br1 0.02305(9) 0.03210(11) 0.01870(9) -0.00666(7) 0.00301(7) -0.00737(7)
N1 0.0183(6) 0.0153(7) 0.0176(6) 0.0007(5) 0.0081(5) -0.0021(5)
C1 0.0128(6) 0.0143(7) 0.0145(7) -0.0018(6) 0.0057(5) 0.0014(5)
C2 0.0152(6) 0.0158(8) 0.0153(7) 0.0013(6) 0.0041(5) 0.0012(6)
C3 0.0155(7) 0.0149(7) 0.0203(7) -0.0005(6) 0.0068(6) -0.0007(6)
C4 0.0143(6) 0.0200(8) 0.0151(7) -0.0062(6) 0.0033(5) -0.0005(6)
C5 0.0205(7) 0.0208(8) 0.0133(7) 0.0003(6) 0.0040(6) 0.0043(6)
C6 0.0205(7) 0.0133(8) 0.0162(7) 0.0012(6) 0.0062(6) 0.0026(6)
C7 0.0130(6) 0.0162(8) 0.0126(7) -0.0009(6) 0.0029(5) 0.0017(5)
C8 0.0195(7) 0.0182(8) 0.0204(8) -0.0024(6) 0.0081(6) -0.0026(6)
C9 0.0211(7) 0.0278(9) 0.0202(8) -0.0021(7) 0.0104(6) -0.0015(7)
C10 0.0227(8) 0.0287(10) 0.0193(8) -0.0042(7) 0.0078(6) 0.0065(7)
C11 0.0267(8) 0.0174(8) 0.0203(8) -0.0025(6) 0.0051(6) 0.0055(6)
C12 0.0196(7) 0.0164(8) 0.0173(7) 0.0006(6) 0.0052(6) 0.0017(6)
C13 0.0127(6) 0.0118(7) 0.0171(7) -0.0004(6) 0.0047(5) -0.0014(5)
C14 0.0167(7) 0.0164(8) 0.0169(7) -0.0012(6) 0.0048(6) -0.0025(6)
C15 0.0184(7) 0.0202(8) 0.0187(7) 0.0018(6) 0.0008(6) -0.0036(6)
C16 0.0145(7) 0.0149(8) 0.0304(9) 0.0022(7) 0.0013(6) -0.0002(6)
C17 0.0154(7) 0.0167(8) 0.0285(9) -0.0031(7) 0.0072(6) 0.0008(6)
C18 0.0160(7) 0.0177(8) 0.0188(7) -0.0025(6) 0.0056(6) -0.0007(6)
C19 0.0145(6) 0.0118(7) 0.0138(7) 0.0003(5) 0.0057(5) 0.0005(5)
Br1A 0.03076(10) 0.02402(10) 0.01921(9) -0.00224(6) 0.01032(7) 0.00639(7)
N1A 0.0153(6) 0.0135(7) 0.0168(6) -0.0003(5) 0.0014(5) 0.0015(5)
C1A 0.0113(6) 0.0131(7) 0.0142(7) -0.0013(5) 0.0021(5) -0.0023(5)
C2A 0.0174(7) 0.0126(7) 0.0166(7) 0.0008(6) 0.0034(6) -0.0015(5)
C3A 0.0208(7) 0.0191(8) 0.0140(7) 0.0011(6) 0.0052(6) -0.0021(6)
C4A 0.0160(7) 0.0182(8) 0.0159(7) -0.0042(6) 0.0051(6) -0.0008(6)
C5A 0.0146(7) 0.0140(8) 0.0183(7) 0.0001(6) 0.0037(6) -0.0002(5)
C6A 0.0138(6) 0.0140(8) 0.0150(7) 0.0014(6) 0.0033(5) -0.0020(5)
C7A 0.0129(6) 0.0115(7) 0.0177(7) 0.0013(6) 0.0055(5) 0.0016(5)
C8A 0.0165(7) 0.0182(8) 0.0196(8) -0.0015(6) 0.0060(6) -0.0016(6)
C9A 0.0162(7) 0.0177(8) 0.0302(9) -0.0006(7) 0.0079(6) -0.0034(6)
C10A 0.0188(7) 0.0174(8) 0.0311(9) 0.0077(7) 0.0128(7) 0.0020(6)
C11A 0.0197(7) 0.0219(9) 0.0192(8) 0.0051(6) 0.0081(6) 0.0052(6)
C12A 0.0149(6) 0.0153(8) 0.0173(7) 0.0019(6) 0.0042(6) 0.0020(5)
C13A 0.0147(6) 0.0146(7) 0.0123(7) -0.0011(6) 0.0053(5) -0.0027(5)
C14A 0.0161(6) 0.0161(8) 0.0155(7) -0.0002(6) 0.0050(5) -0.0011(6)
C15A 0.0151(6) 0.0246(9) 0.0140(7) 0.0014(6) 0.0025(5) -0.0015(6)
C16A 0.0218(7) 0.0269(9) 0.0156(7) -0.0029(7) 0.0012(6) -0.0081(7)
C17A 0.0268(8) 0.0167(8) 0.0195(8) -0.0037(6) 0.0048(6) -0.0050(6)
C18A 0.0188(7) 0.0164(8) 0.0166(7) -0.0005(6) 0.0044(6) -0.0011(6)
C19A 0.013 0.010 0.014 0.000 0.003 -0.001

loop_
_atom_type_symbol
_atom_type_description
_atom_type_scat_dispersion_real
_atom_type_scat_dispersion_imag
_atom_type_scat_source
C C 0.0033 0.0016 'International Tables Vol C Tables 4.2.6.8 and 6.1.1.4'
H H 0.0000 0.0000 'International Tables Vol C Tables 4.2.6.8 and 6.1.1.4'
N N 0.0061 0.0033 'International Tables Vol C Tables 4.2.6.8 and 6.1.1.4'
Br Br -0.2901 2.4595 'International Tables Vol C Tables 4.2.6.8 and 6.1.1.4'

loop_
_geom_angle_atom_site_label_1
_geom_angle_atom_site_label_2
_geom_angle_atom_site_label_3
_geom_angle
C19 N1 H1A 109.2(15)
C19 N1 H2A 108.4(15)
H1A N1 H2A 104(2)
C2 C1 C6 118.30(14)
C2 C1 C19 121.31(14)
C6 C1 C19 120.38(14)
C3 C2 C1 121.61(15)
C3 C2 H2 119.2
C1 C2 H2 119.2
C4 C3 C2 118.56(15)
C4 C3 H3 120.7
C2 C3 H3 120.7
C5 C4 C3 121.33(15)
C5 C4 Br1 119.19(12)
C3 C4 Br1 119.47(13)
C4 C5 C6 119.36(15)
C4 C5 H5 120.3
C6 C5 H5 120.3
C5 C6 C1 120.83(15)
C5 C6 H6 119.6
C1 C6 H6 119.6
C12 C7 C8 118.12(14)
C12 C7 C19 121.26(14)
C8 C7 C19 120.61(14)
C9 C8 C7 120.82(16)
C9 C8 H8 119.6
C7 C8 H8 119.6
C10 C9 C8 120.39(16)
C10 C9 H9 119.8
C8 C9 H9 119.8
C11 C10 C9 119.34(15)
C11 C10 H10 120.3
C9 C10 H10 120.3
C10 C11 C12 120.08(16)
C10 C11 H11 120.0
C12 C11 H11 120.0
C7 C12 C11 121.23(15)
C7 C12 H12 119.4
C11 C12 H12 119.4
C14 C13 C18 118.28(14)
C14 C13 C19 123.53(14)
C18 C13 C19 117.98(14)
C13 C14 C15 120.67(15)
C13 C14 H14 119.7
C15 C14 H14 119.7
C16 C15 C14 120.46(16)
C16 C15 H15 119.8
C14 C15 H15 119.8
C15 C16 C17 119.27(15)
C15 C16 H16 120.4
C17 C16 H16 120.4
C18 C17 C16 120.28(15)
C18 C17 H17 119.9
C16 C17 H17 119.9
C17 C18 C13 121.05(15)
C17 C18 H18 119.5
C13 C18 H18 119.5
N1 C19 C7 108.39(12)
N1 C19 C1 108.22(12)
C7 C19 C1 108.48(11)
N1 C19 C13 109.20(12)
C7 C19 C13 112.30(12)
C1 C19 C13 110.15(12)
C19A N1A H1AA 108.8(15)
C19A N1A H1AB 106.9(14)
H1AA N1A H1AB 105(2)
C2A C1A C6A 118.22(14)
C2A C1A C19A 121.15(14)
C6A C1A C19A 120.61(13)
C1A C2A C3A 121.00(15)
C1A C2A H2AA 119.5
C3A C2A H2AA 119.5
C4A C3A C2A 119.12(15)
C4A C3A H3A 120.4
C2A C3A H3A 120.4
C3A C4A C5A 121.42(15)
C3A C4A Br1A 119.92(12)
C5A C4A Br1A 118.66(13)
C4A C5A C6A 118.58(15)
C4A C5A H5A 120.7
C6A C5A H5A 120.7
C5A C6A C1A 121.65(14)
C5A C6A H6A 119.2
C1A C6A H6A 119.2
C12A C7A C8A 118.32(14)
C12A C7A C19A 123.36(14)
C8A C7A C19A 118.07(13)
C9A C8A C7A 120.89(15)
C9A C8A H8A 119.6
C7A C8A H8A 119.6
C8A C9A C10A 120.42(16)
C8A C9A H9A 119.8
C10A C9A H9A 119.8
C11A C10A C9A 119.50(15)
C11A C10A H10A 120.2
C9A C10A H10A 120.2
C10A C11A C12A 120.11(15)
C10A C11A H11A 119.9
C12A C11A H11A 119.9
C7A C12A C11A 120.75(15)
C7A C12A H12A 119.6
C11A C12A H12A 119.6
C18A C13A C14A 118.08(14)
C18A C13A C19A 121.37(14)
C14A C13A C19A 120.53(14)
C15A C14A C13A 121.03(15)
C15A C14A H14A 119.5
C13A C14A H14A 119.5
C16A C15A C14A 120.15(15)
C16A C15A H15A 119.9
C14A C15A H15A 119.9
C17A C16A C15A 119.42(15)
C17A C16A H16A 120.3
C15A C16A H16A 120.3
C16A C17A C18A 120.49(16)
C16A C17A H17A 119.8
C18A C17A H17A 119.8
C17A C18A C13A 120.81(15)
C17A C18A H18A 119.6
C13A C18A H18A 119.6
N1A C19A C1A 108.31(12)
N1A C19A C13A 109.12(12)
C1A C19A C13A 109.07(11)
N1A C19A C7A 108.73(11)
C1A C19A C7A 110.71(12)
C13A C19A C7A 110.85(12)

loop_
_geom_bond_atom_site_label_1
_geom_bond_atom_site_label_2
_geom_bond_distance
Br1 C4 1.9013(16)
N1 C19 1.479(2)
N1 H1A 0.888(10)
N1 H2A 0.885(9)
C1 C2 1.395(2)
C1 C6 1.398(2)
C1 C19 1.540(2)
C2 C3 1.392(2)
C2 H2 0.9500
C3 C4 1.387(2)
C3 H3 0.9500
C4 C5 1.385(2)
C5 C6 1.391(2)
C5 H5 0.9500
C6 H6 0.9500
C7 C12 1.390(2)
C7 C8 1.400(2)
C7 C19 1.540(2)
C8 C9 1.392(2)
C8 H8 0.9500
C9 C10 1.389(3)
C9 H9 0.9500
C10 C11 1.388(3)
C10 H10 0.9500
C11 C12 1.395(2)
C11 H11 0.9500
C12 H12 0.9500
C13 C14 1.393(2)
C13 C18 1.400(2)
C13 C19 1.542(2)
C14 C15 1.398(2)
C14 H14 0.9500
C15 C16 1.385(2)
C15 H15 0.9500
C16 C17 1.394(2)
C16 H16 0.9500
C17 C18 1.385(2)
C17 H17 0.9500
C18 H18 0.9500
Br1A C4A 1.9004(16)
N1A C19A 1.4841(19)
N1A H1AA 0.884(10)
N1A H1AB 0.888(9)
C1A C2A 1.394(2)
C1A C6A 1.401(2)
C1A C19A 1.537(2)
C2A C3A 1.396(2)
C2A H2AA 0.9500
C3A C4A 1.386(2)
C3A H3A 0.9500
C4A C5A 1.389(2)
C5A C6A 1.389(2)
C5A H5A 0.9500
C6A H6A 0.9500
C7A C12A 1.392(2)
C7A C8A 1.402(2)
C7A C19A 1.542(2)
C8A C9A 1.385(2)
C8A H8A 0.9500
C9A C10A 1.389(3)
C9A H9A 0.9500
C10A C11A 1.387(3)
C10A H10A 0.9500
C11A C12A 1.401(2)
C11A H11A 0.9500
C12A H12A 0.9500
C13A C18A 1.395(2)
C13A C14A 1.400(2)
C13A C19A 1.537(2)
C14A C15A 1.390(2)
C14A H14A 0.9500
C15A C16A 1.388(3)
C15A H15A 0.9500
C16A C17A 1.385(2)
C16A H16A 0.9500
C17A C18A 1.392(2)
C17A H17A 0.9500
C18A H18A 0.9500

loop_
_geom_torsion_atom_site_label_1
_geom_torsion_atom_site_label_2
_geom_torsion_atom_site_label_3
_geom_torsion_atom_site_label_4
_geom_torsion
C6 C1 C2 C3 0.3(2)
C19 C1 C2 C3 -178.44(13)
C1 C2 C3 C4 0.1(2)
C2 C3 C4 C5 -0.6(2)
C2 C3 C4 Br1 178.90(11)
C3 C4 C5 C6 0.7(2)
Br1 C4 C5 C6 -178.79(11)
C4 C5 C6 C1 -0.3(2)
C2 C1 C6 C5 -0.1(2)
C19 C1 C6 C5 178.57(13)
C12 C7 C8 C9 -0.8(2)
C19 C7 C8 C9 178.73(15)
C7 C8 C9 C10 -0.2(3)
C8 C9 C10 C11 1.0(3)
C9 C10 C11 C12 -0.8(3)
C8 C7 C12 C11 1.0(2)
C19 C7 C12 C11 -178.52(14)
C10 C11 C12 C7 -0.2(3)
C18 C13 C14 C15 -0.4(2)
C19 C13 C14 C15 174.18(14)
C13 C14 C15 C16 -0.1(2)
C14 C15 C16 C17 0.3(2)
C15 C16 C17 C18 0.0(3)
C16 C17 C18 C13 -0.5(2)
C14 C13 C18 C17 0.7(2)
C19 C13 C18 C17 -174.16(14)
C12 C7 C19 N1 6.93(19)
C8 C7 C19 N1 -172.55(14)
C12 C7 C19 C1 124.22(15)
C8 C7 C19 C1 -55.26(18)
C12 C7 C19 C13 -113.79(16)
C8 C7 C19 C13 66.72(18)
C2 C1 C19 N1 -154.26(13)
C6 C1 C19 N1 27.06(18)
C2 C1 C19 C7 88.33(16)
C6 C1 C19 C7 -90.34(16)
C2 C1 C19 C13 -34.95(18)
C6 C1 C19 C13 146.37(13)
C14 C13 C19 N1 -110.74(16)
C18 C13 C19 N1 63.82(18)
C14 C13 C19 C7 9.5(2)
C18 C13 C19 C7 -175.92(13)
C14 C13 C19 C1 130.55(15)
C18 C13 C19 C1 -54.89(17)
C6A C1A C2A C3A -1.6(2)
C19A C1A C2A C3A -179.87(14)
C1A C2A C3A C4A 1.0(2)
C2A C3A C4A C5A 0.4(2)
C2A C3A C4A Br1A -179.22(12)
C3A C4A C5A C6A -1.1(2)
Br1A C4A C5A C6A 178.49(11)
C4A C5A C6A C1A 0.5(2)
C2A C1A C6A C5A 0.8(2)
C19A C1A C6A C5A 179.13(13)
C12A C7A C8A C9A -0.1(2)
C19A C7A C8A C9A 174.33(14)
C7A C8A C9A C10A 0.2(3)
C8A C9A C10A C11A -0.1(3)
C9A C10A C11A C12A -0.1(2)
C8A C7A C12A C11A -0.1(2)
C19A C7A C12A C11A -174.23(14)
C10A C11A C12A C7A 0.2(2)
C18A C13A C14A C15A 1.0(2)
C19A C13A C14A C15A 179.16(14)
C13A C14A C15A C16A -1.1(2)
C14A C15A C16A C17A 0.3(2)
C15A C16A C17A C18A 0.5(3)
C16A C17A C18A C13A -0.6(3)
C14A C13A C18A C17A -0.2(2)
C19A C13A C18A C17A -178.32(14)
C2A C1A C19A N1A -26.97(18)
C6A C1A C19A N1A 154.76(13)
C2A C1A C19A C13A 91.69(16)
C6A C1A C19A C13A -86.59(16)
C2A C1A C19A C7A -146.08(14)
C6A C1A C19A C7A 35.64(18)
C18A C13A C19A N1A -13.39(19)
C14A C13A C19A N1A 168.49(13)
C18A C13A C19A C1A -131.53(15)
C14A C13A C19A C1A 50.34(18)
C18A C13A C19A C7A 106.32(16)
C14A C13A C19A C7A -71.80(17)
C12A C7A C19A N1A 107.88(16)
C8A C7A C19A N1A -66.23(17)
C12A C7A C19A C1A -133.25(15)
C8A C7A C19A C1A 52.64(18)
C12A C7A C19A C13A -12.1(2)
C8A C7A C19A C13A 173.82(13)
